data_7700239
loop_
_publ_author_name
'Miao, Hao'
'Li, Hong-Qing'
'Shen, Fu-Xing'
'Wei, Hai-Yan'
'Wang, Bao-Lin'
'Wang, Xin-Yi'

_publ_section_title
;
 A family of lanthanide complexes with a bis-tridentate nitronyl nitroxide
 radical: syntheses, structures and magnetic properties.
;
_journal_issue 27
_journal_name_full 'Dalton transactions (Cambridge, England : 2003)'
_journal_page_first 10337
_journal_page_last 10345
_journal_paper_doi 10.1039/c9dt01397k
_journal_volume 48
_journal_year 2019
_chemical_formula_sum 'C51 H29 F36 Ho2 N6 O15'
_chemical_formula_weight 1979.66
_space_group_crystal_system monoclinic
_space_group_IT_number 14
_space_group_name_Hall '-P 2yn'
_space_group_name_H-M_alt 'P 1 21/n 1'
_symmetry_space_group_name_Hall '-P 2yn'
_symmetry_space_group_name_H-M 'P 1 21/n 1'
_atom_sites_solution_hydrogens mixed
_audit_creation_method SHELXL-2018/3
_audit_update_record
;
2019-06-01 deposited with the CCDC.    2019-06-10 downloaded from the CCDC.
;
_cell_angle_alpha 90
_cell_angle_beta 91.776(3)
_cell_angle_gamma 90
_cell_formula_units_Z 4
_cell_length_a 10.8396(16)
_cell_length_b 15.847(2)
_cell_length_c 39.725(6)
_cell_measurement_reflns_used 9411
_cell_measurement_temperature 296(2)
_cell_measurement_theta_max 27.473
_cell_measurement_theta_min 2.322
_cell_volume 6820.5(17)
_computing_cell_refinement 'Bruker SAINT'
_computing_data_collection 'Bruker APEX2'
_computing_data_reduction 'Bruker SAINT'
_computing_molecular_graphics Diamond
_computing_publication_material 'Bruker SHELXTL'
_computing_structure_refinement 'SHELXL-2018/3 (Sheldrick, 2018)'
_computing_structure_solution 'SHELXT 2014/4 (Sheldrick, 2014)'
_diffrn_ambient_temperature 296(2)
_diffrn_measured_fraction_theta_full 0.982
_diffrn_measured_fraction_theta_max 0.980
_diffrn_measurement_device_type 'Bruker APEX-II CCD'
_diffrn_measurement_method '\f and \w scans'
_diffrn_radiation_type MoK\a
_diffrn_radiation_wavelength 0.71073
_diffrn_reflns_av_R_equivalents 0.0436
_diffrn_reflns_av_unetI/netI 0.0425
_diffrn_reflns_Laue_measured_fraction_full 0.982
_diffrn_reflns_Laue_measured_fraction_max 0.980
_diffrn_reflns_limit_h_max 14
_diffrn_reflns_limit_h_min -13
_diffrn_reflns_limit_k_max 20
_diffrn_reflns_limit_k_min -14
_diffrn_reflns_limit_l_max 51
_diffrn_reflns_limit_l_min -51
_diffrn_reflns_number 51263
_diffrn_reflns_point_group_measured_fraction_full 0.982
_diffrn_reflns_point_group_measured_fraction_max 0.980
_diffrn_reflns_theta_full 25.242
_diffrn_reflns_theta_max 27.468
_diffrn_reflns_theta_min 2.277
_diffrn_source '\f and \w scans'
_exptl_absorpt_coefficient_mu 2.467
_exptl_absorpt_correction_T_max 0.744
_exptl_absorpt_correction_T_min 0.698
_exptl_absorpt_correction_type multi-scan
_exptl_absorpt_process_details 'Higashi, T. (1995)'
_exptl_crystal_colour violet
_exptl_crystal_density_diffrn 1.928
_exptl_crystal_description block
_exptl_crystal_F_000 3820
_exptl_crystal_size_max 0.150
_exptl_crystal_size_mid 0.130
_exptl_crystal_size_min 0.120
_refine_diff_density_max 2.420
_refine_diff_density_min -2.052
_refine_diff_density_rms 0.284
_refine_ls_extinction_coef 0.0067(2)
_refine_ls_extinction_expression Fc^*^=kFc[1+0.001xFc^2^\l^3^/sin(2\q)]^-1/4^
_refine_ls_extinction_method 'SHELXL-2018/3 (Sheldrick 2018)'
_refine_ls_goodness_of_fit_ref 1.271
_refine_ls_hydrogen_treatment constr
_refine_ls_matrix_type full
_refine_ls_number_parameters 1298
_refine_ls_number_reflns 15292
_refine_ls_number_restraints 1782
_refine_ls_restrained_S_all 1.222
_refine_ls_R_factor_all 0.0637
_refine_ls_R_factor_gt 0.0584
_refine_ls_shift/su_max 0.007
_refine_ls_shift/su_mean 0.000
_refine_ls_structure_factor_coef Fsqd
_refine_ls_weighting_details 'w=1/[\s^2^(Fo^2^)+(0.0549P)^2^+61.3976P] where P=(Fo^2^+2Fc^2^)/3'
_refine_ls_weighting_scheme calc
_refine_ls_wR_factor_gt 0.1624
_refine_ls_wR_factor_ref 0.1660
_reflns_Friedel_coverage 0.000
_reflns_number_gt 13967
_reflns_number_total 15292
_reflns_threshold_expression 'I > 2\s(I)'
_cod_data_source_file c9dt01397k2.cif
_cod_data_source_block 10Ho
_cod_depositor_comments
;
The following automatic conversions were performed:

'_exptl_absorpt_correction_type' value 'multi-Scan' changed to
'multi-scan' according to
/home/data/users/saulius/crontab/automatic-downloads/rss-feeds/RSC/lib/dictionaries/cif_core.dic
dictionary named 'cif_core.dic' version 2.4.2 from 2011-04-26.

Automatic conversion script
Id: cif_fix_values 4973 2017-02-22 13:04:09Z antanas 

 Adding full bibliography for 7700232--7700242.cif.
;
_cod_database_code 7700239
_shelx_shelxl_version_number 2018/3
_shelx_space_group_comment
;
The symmetry employed for this shelxl refinement is uniquely defined
by the following loop, which should always be used as a source of
symmetry information in preference to the above space-group names.
They are only intended as comments.
;
_shelx_estimated_absorpt_t_min 0.709
_shelx_estimated_absorpt_t_max 0.756

loop_
_space_group_symop_operation_xyz
'x, y, z'
'-x+1/2, y+1/2, -z+1/2'
'-x, -y, -z'
'x-1/2, -y-1/2, z-1/2'

loop_
_atom_site_label
_atom_site_type_symbol
_atom_site_fract_x
_atom_site_fract_y
_atom_site_fract_z
_atom_site_U_iso_or_equiv
_atom_site_adp_type
_atom_site_occupancy
_atom_site_site_symmetry_order
_atom_site_calc_flag
_atom_site_refinement_flags_posn
_atom_site_refinement_flags_adp
_atom_site_refinement_flags_occupancy
_atom_site_disorder_assembly
_atom_site_disorder_group
Ho01 Ho 0.42438(3) 0.54972(2) 0.61249(2) 0.02008(11) Uani 1 1 d . . . . .
Ho02 Ho 0.52995(3) 0.10511(2) 0.64643(2) 0.02186(11) Uani 1 1 d . . . . .
O1 O 0.6042(5) 0.4691(3) 0.59952(13) 0.0249(10) Uani 1 1 d . . . . .
O2 O 0.5708(5) 0.1784(3) 0.59498(12) 0.0266(10) Uani 1 1 d . . . . .
O3 O 0.4371(6) 0.0307(4) 0.60140(14) 0.0369(12) Uani 1 1 d . . . . .
O4 O 0.6852(6) 0.0319(4) 0.61959(15) 0.0362(12) Uani 1 1 d . . . . .
O5 O 0.4739(5) -0.0176(3) 0.67346(14) 0.0304(11) Uani 1 1 d . . . . .
O6 O 0.6935(5) 0.0676(4) 0.68575(14) 0.0309(11) Uani 1 1 d . . . . .
O7 O 0.6605(5) 0.2216(3) 0.65967(12) 0.0248(10) Uani 1 1 d . . . . .
O8 O 0.4758(5) 0.1550(3) 0.70077(12) 0.0263(10) Uani 1 1 d . . . . .
O9 O 0.3555(5) 0.4320(3) 0.57975(12) 0.0259(10) Uani 1 1 d . . . . .
O10 O 0.2793(5) 0.5962(3) 0.56887(13) 0.0294(11) Uani 1 1 d . . . . .
O11 O 0.5327(5) 0.6205(3) 0.57095(13) 0.0264(10) Uani 1 1 d . . . . .
O12 O 0.5838(5) 0.6258(3) 0.63892(13) 0.0272(10) Uani 1 1 d . . . . .
O13 O 0.3327(5) 0.6784(3) 0.62640(13) 0.0269(10) Uani 1 1 d . . . . .
O14 O 0.2265(5) 0.5147(3) 0.63018(13) 0.0261(10) Uani 1 1 d . . . . .
F1 F 0.326(4) 0.270(3) 0.5586(14) 0.045(7) Uani 0.374(18) 1 d D U P A 1
F1A F 0.135(3) 0.309(2) 0.5368(7) 0.040(4) Uani 0.626(18) 1 d D U P A 2
F2 F 0.187(5) 0.293(4) 0.5937(10) 0.040(6) Uani 0.374(18) 1 d D U P A 1
F2A F 0.320(2) 0.2798(17) 0.5531(8) 0.037(4) Uani 0.626(18) 1 d D U P A 2
F3 F 0.143(5) 0.298(4) 0.5412(12) 0.041(7) Uani 0.374(18) 1 d D U P A 1
F3A F 0.181(3) 0.298(3) 0.5895(6) 0.046(5) Uani 0.626(18) 1 d D U P A 2
F4 F 0.001(4) 0.580(2) 0.5225(8) 0.063(7) Uani 0.374(18) 1 d D U P A 1
F4A F 0.131(2) 0.6934(12) 0.5315(6) 0.082(6) Uani 0.626(18) 1 d D U P A 2
F5 F 0.137(3) 0.674(2) 0.5192(8) 0.067(7) Uani 0.374(18) 1 d D U P A 1
F5A F 0.0091(19) 0.6321(11) 0.5637(4) 0.066(5) Uani 0.626(18) 1 d D U P A 2
F6 F 0.033(3) 0.6653(18) 0.5629(6) 0.066(7) Uani 0.374(18) 1 d D U P A 1
F6A F 0.029(2) 0.5882(16) 0.5140(4) 0.064(5) Uani 0.626(18) 1 d D U P A 2
F7 F -0.016(3) 0.4610(19) 0.6285(6) 0.073(7) Uani 0.374(18) 1 d D U P A 1
F7A F 0.034(2) 0.4792(17) 0.6806(4) 0.077(5) Uani 0.626(18) 1 d D U P A 2
F8 F 0.061(3) 0.461(2) 0.6777(7) 0.054(6) Uani 0.374(18) 1 d D U P A 1
F8A F -0.0803(12) 0.5374(10) 0.6437(6) 0.090(5) Uani 0.626(18) 1 d D U P A 2
F9 F -0.0660(19) 0.5556(14) 0.6626(6) 0.058(5) Uani 0.374(18) 1 d D U P A 1
F9A F 0.0211(15) 0.4303(9) 0.6313(4) 0.061(4) Uani 0.626(18) 1 d D U P A 2
F10 F 0.124(3) 0.819(2) 0.6102(8) 0.072(6) Uani 0.374(18) 1 d D U P A 1
F10A F 0.2883(16) 0.8405(12) 0.6237(4) 0.052(3) Uani 0.626(18) 1 d D U P A 2
F11 F 0.145(3) 0.809(3) 0.6632(7) 0.052(6) Uani 0.374(18) 1 d D U P A 1
F11A F 0.117(2) 0.8017(12) 0.6021(5) 0.083(5) Uani 0.626(18) 1 d D U P A 2
F12 F 0.299(2) 0.837(2) 0.6344(6) 0.044(5) Uani 0.374(18) 1 d D U P A 1
F12A F 0.134(2) 0.8247(16) 0.6549(5) 0.061(5) Uani 0.626(18) 1 d D U P A 2
F13 F 0.567(3) 0.736(3) 0.5211(12) 0.044(6) Uani 0.374(18) 1 d D U P A 1
F13A F 0.5939(19) 0.7439(19) 0.5201(9) 0.056(5) Uani 0.626(18) 1 d D U P A 2
F14 F 0.758(3) 0.742(3) 0.5332(15) 0.054(8) Uani 0.374(18) 1 d D U P A 1
F14A F 0.7815(17) 0.7233(16) 0.5344(8) 0.047(4) Uani 0.626(18) 1 d D U P A 2
F15 F 0.680(5) 0.629(3) 0.5129(17) 0.054(8) Uani 0.374(18) 1 d D U P A 1
F15A F 0.672(3) 0.6212(16) 0.5158(10) 0.050(5) Uani 0.626(18) 1 d D U P A 2
F16 F 0.724(2) 0.6934(17) 0.6864(5) 0.066(6) Uani 0.374(18) 1 d D U P A 1
F16A F 0.7669(15) 0.6562(10) 0.6843(3) 0.068(4) Uani 0.626(18) 1 d D U P A 2
F17 F 0.8481(4) 0.7452(4) 0.65165(13) 0.0498(14) Uani 1 1 d D . . . .
F18 F 0.6792(19) 0.8054(15) 0.6607(7) 0.066(6) Uani 0.374(18) 1 d D U P A 1
F18A F 0.6755(11) 0.7712(10) 0.6737(5) 0.070(4) Uani 0.626(18) 1 d D U P A 2
F19 F 0.825(7) -0.103(3) 0.5649(13) 0.096(10) Uani 0.374(18) 1 d . . P A 1
F19A F 0.906(3) 0.019(2) 0.5887(8) 0.074(6) Uani 0.626(18) 1 d . . P A 2
F20 F 0.877(4) -0.078(3) 0.6125(13) 0.068(6) Uani 0.374(18) 1 d . . P A 1
F20A F 0.832(4) -0.081(2) 0.5575(8) 0.142(13) Uani 0.626(18) 1 d . . P A 2
F21A F 0.857(3) -0.098(2) 0.6126(11) 0.125(11) Uani 0.626(18) 1 d . . P A 2
F21 F 0.887(5) 0.023(3) 0.5772(14) 0.092(13) Uani 0.374(18) 1 d . . P A 1
F22 F 0.4018(14) -0.0990(11) 0.5335(4) 0.181(5) Uani 1 1 d . U . B 1
F23 F 0.3682(12) 0.0222(11) 0.5280(3) 0.166(5) Uani 1 1 d . . . B 1
F24 F 0.2663(9) -0.0412(8) 0.5629(2) 0.120(4) Uani 1 1 d . . . B 1
F25 F 0.868(3) 0.323(2) 0.7101(5) 0.081(7) Uani 0.374(18) 1 d D U P A 1
F25A F 0.7530(12) 0.3886(8) 0.6619(4) 0.068(4) Uani 0.626(18) 1 d D U P A 2
F26 F 0.863(3) 0.3127(18) 0.6573(5) 0.061(6) Uani 0.374(18) 1 d D U P A 1
F26A F 0.8270(18) 0.3589(12) 0.7105(3) 0.081(5) Uani 0.626(18) 1 d D U P A 2
F27 F 0.752(2) 0.4018(13) 0.6810(9) 0.082(7) Uani 0.374(18) 1 d D U P A 1
F27A F 0.8811(16) 0.2909(11) 0.6678(5) 0.068(5) Uani 0.626(18) 1 d D U P A 2
F28 F 0.352(5) 0.250(4) 0.7471(17) 0.047(7) Uani 0.374(18) 1 d . U P A 1
F28A F 0.459(3) 0.1398(19) 0.7707(9) 0.063(6) Uani 0.626(18) 1 d . U P A 2
F29 F 0.519(5) 0.244(3) 0.7804(11) 0.056(7) Uani 0.374(18) 1 d . U P A 1
F29A F 0.342(3) 0.237(3) 0.7524(10) 0.048(4) Uani 0.626(18) 1 d . U P A 2
F30 F 0.431(4) 0.131(3) 0.7663(14) 0.046(6) Uani 0.374(18) 1 d . U P A 1
F30A F 0.514(3) 0.2689(14) 0.7759(6) 0.060(6) Uani 0.626(18) 1 d . U P A 2
F31 F 0.791(3) 0.033(2) 0.7651(6) 0.083(7) Uani 0.374(18) 1 d D U P A 1
F31A F 0.9113(18) -0.0133(12) 0.7145(5) 0.076(4) Uani 0.626(18) 1 d D U P A 2
F32 F 0.870(7) 0.106(2) 0.7271(14) 0.079(9) Uani 0.374(18) 1 d D U P A 1
F32A F 0.8190(15) -0.0097(12) 0.7609(4) 0.081(5) Uani 0.626(18) 1 d D U P A 2
F33 F 0.892(3) -0.026(2) 0.7273(9) 0.093(8) Uani 0.374(18) 1 d D U P A 1
F33A F 0.859(5) 0.1040(11) 0.7353(9) 0.076(5) Uani 0.626(18) 1 d D U P A 2
F34A F 0.299(2) -0.0925(16) 0.7102(6) 0.042(4) Uani 0.626(18) 1 d D U P A 2
F34 F 0.298(4) -0.093(3) 0.7081(10) 0.050(8) Uani 0.374(18) 1 d D U P A 1
F35A F 0.434(2) -0.1521(14) 0.7415(4) 0.076(6) Uani 0.626(18) 1 d D U P A 2
F35 F 0.434(4) -0.187(2) 0.7007(7) 0.060(7) Uani 0.374(18) 1 d D U P A 1
F36A F 0.415(2) -0.1856(12) 0.6893(4) 0.050(4) Uani 0.626(18) 1 d D U P A 2
F36 F 0.424(3) -0.1264(19) 0.7479(6) 0.042(5) Uani 0.374(18) 1 d D U P A 1
N1 N 0.6167(5) 0.3916(3) 0.59133(14) 0.0210(11) Uani 1 1 d . . . . .
N2 N 0.5989(5) 0.2548(4) 0.58873(14) 0.0218(11) Uani 1 1 d . . . . .
N3 N 0.4124(5) 0.2543(4) 0.63783(15) 0.0236(11) Uani 1 1 d . . . . .
N4 N 0.4466(5) 0.4009(3) 0.64577(14) 0.0211(11) Uani 1 1 d . . . C 1
N5 N 0.2944(6) 0.1087(4) 0.65133(16) 0.0267(12) Uani 1 1 d . . . . .
N6 N 0.4094(5) 0.5469(3) 0.67771(14) 0.0208(10) Uani 1 1 d . . . . .
C1 C 0.4671(6) 0.3268(4) 0.63072(16) 0.0187(12) Uani 1 1 d . . . . .
C2 C 0.3681(6) 0.4002(4) 0.67109(16) 0.0206(12) Uani 1 1 d . . . . .
C3 C 0.2938(6) 0.3304(4) 0.67722(17) 0.0221(13) Uani 1 1 d . . . . .
H3 H 0.231573 0.332414 0.692796 0.026 Uiso 1 1 calc R U . . .
C4 C 0.3170(6) 0.2579(4) 0.65906(17) 0.0202(12) Uani 1 1 d . . . . .
C5 C 0.2385(7) 0.1817(4) 0.65982(18) 0.0247(13) Uani 1 1 d . . . . .
C6 C 0.1130(7) 0.1876(5) 0.6657(2) 0.0365(18) Uani 1 1 d . . . . .
H6 H 0.077875 0.238977 0.671512 0.044 Uiso 1 1 calc R U . . .
C7 C 0.0413(8) 0.1151(6) 0.6629(3) 0.043(2) Uani 1 1 d . . . . .
H7 H -0.042782 0.116599 0.666805 0.052 Uiso 1 1 calc R U . . .
C8 C 0.0981(8) 0.0406(5) 0.6540(3) 0.0400(19) Uani 1 1 d . . . . .
H8 H 0.051985 -0.008582 0.651427 0.048 Uiso 1 1 calc R U . . .
C9 C 0.2233(7) 0.0394(5) 0.6488(2) 0.0310(15) Uani 1 1 d . . . . .
H9 H 0.260185 -0.011627 0.643440 0.037 Uiso 1 1 calc R U . . .
C10 C 0.3672(6) 0.4768(4) 0.69233(17) 0.0221(12) Uani 1 1 d . . . . .
C11 C 0.3306(7) 0.4744(5) 0.72538(18) 0.0287(15) Uani 1 1 d . . . . .
H11 H 0.301897 0.424545 0.734673 0.034 Uiso 1 1 calc R U . . .
C12 C 0.3376(8) 0.5479(5) 0.74445(19) 0.0313(15) Uani 1 1 d . . . . .
H12 H 0.312975 0.548455 0.766668 0.038 Uiso 1 1 calc R U . . .
C13 C 0.3822(7) 0.6205(5) 0.72954(18) 0.0279(14) Uani 1 1 d . . . . .
H13 H 0.388108 0.670791 0.741580 0.033 Uiso 1 1 calc R U . . .
C14 C 0.4175(6) 0.6167(4) 0.69655(18) 0.0240(13) Uani 1 1 d . . . . .
H14 H 0.448595 0.665393 0.686849 0.029 Uiso 1 1 calc R U . . .
C15 C 0.5594(6) 0.3241(4) 0.60442(16) 0.0199(12) Uani 1 1 d . . . . .
C16 C 0.6865(7) 0.3705(5) 0.55994(18) 0.0260(13) Uani 1 1 d . . . . .
C17 C 0.6986(7) 0.2729(5) 0.56415(18) 0.0279(14) Uani 1 1 d . . . . .
C18 C 0.8204(8) 0.2450(6) 0.5817(2) 0.044(2) Uani 1 1 d . . . . .
H18A H 0.887519 0.255249 0.567014 0.065 Uiso 1 1 calc R U . . .
H18B H 0.833152 0.276546 0.602125 0.065 Uiso 1 1 calc R U . . .
H18C H 0.816416 0.185932 0.586824 0.065 Uiso 1 1 calc R U . . .
C19 C 0.6722(10) 0.2215(6) 0.5323(2) 0.043(2) Uani 1 1 d . . . . .
H19A H 0.734954 0.232325 0.516374 0.064 Uiso 1 1 calc R U . . .
H19B H 0.671692 0.162528 0.537848 0.064 Uiso 1 1 calc R U . . .
H19C H 0.593122 0.237282 0.522731 0.064 Uiso 1 1 calc R U . . .
C20 C 0.8073(8) 0.4197(6) 0.5604(2) 0.0403(19) Uani 1 1 d . . . . .
H20A H 0.858739 0.401592 0.579100 0.060 Uiso 1 1 calc R U . . .
H20B H 0.849058 0.409714 0.539777 0.060 Uiso 1 1 calc R U . . .
H20C H 0.790244 0.478900 0.562481 0.060 Uiso 1 1 calc R U . . .
C21 C 0.6031(8) 0.3977(5) 0.53059(18) 0.0332(16) Uani 1 1 d . . . . .
H21A H 0.642674 0.385804 0.509824 0.050 Uiso 1 1 calc R U . . .
H21B H 0.526527 0.367379 0.531200 0.050 Uiso 1 1 calc R U . . .
H21C H 0.587294 0.457150 0.532141 0.050 Uiso 1 1 calc R U . . .
C22 C 0.3741(15) -0.0329(12) 0.5513(3) 0.090(4) Uani 1 1 d . . . B 1
C23 C 0.4759(10) -0.0094(7) 0.5775(2) 0.051(2) Uani 1 1 d . . . . .
C24 C 0.5953(11) -0.0350(8) 0.5716(3) 0.060(3) Uani 1 1 d . . . . .
H24 H 0.611558 -0.067055 0.552637 0.072 Uiso 1 1 calc R U . . .
C25 C 0.6917(10) -0.0127(6) 0.5941(2) 0.0435(18) Uani 1 1 d . . . . .
C26 C 0.8221(12) -0.0438(8) 0.5871(4) 0.068(3) Uani 1 1 d . . . . .
C27 C 0.4126(8) -0.1186(5) 0.7124(2) 0.0372(16) Uani 1 1 d . . . . .
C28 C 0.5041(8) -0.0507(5) 0.7007(2) 0.0323(15) Uani 1 1 d . . . . .
C29 C 0.6084(8) -0.0353(6) 0.7211(2) 0.0411(19) Uani 1 1 d . . . . .
H29 H 0.619216 -0.063462 0.741468 0.049 Uiso 1 1 calc R U . . .
C30 C 0.6974(7) 0.0232(5) 0.7107(2) 0.0341(16) Uani 1 1 d . . . . .
C31 C 0.8180(9) 0.0280(8) 0.7322(3) 0.055(2) Uani 1 1 d . . . . .
C32 C 0.4595(8) 0.2120(6) 0.7550(2) 0.0387(16) Uani 1 1 d . . . . .
C33 C 0.5238(7) 0.2052(5) 0.72104(18) 0.0285(14) Uani 1 1 d . . . . .
C34 C 0.6240(7) 0.2597(6) 0.71626(19) 0.0335(16) Uani 1 1 d . . . . .
H34 H 0.650854 0.294767 0.733781 0.040 Uiso 1 1 calc R U . . .
C35 C 0.6836(7) 0.2622(4) 0.68584(19) 0.0260(13) Uani 1 1 d . . . . .
C36 C 0.7891(7) 0.3264(5) 0.6827(2) 0.0336(15) Uani 1 1 d . . . . .
C37 C 0.2247(7) 0.3221(5) 0.56181(19) 0.0300(14) Uani 1 1 d . . . . .
C38 C 0.2559(7) 0.4168(5) 0.56427(17) 0.0252(13) Uani 1 1 d . . . . .
C39 C 0.1697(7) 0.4733(5) 0.55111(18) 0.0286(14) Uani 1 1 d . . . . .
H39 H 0.098661 0.453668 0.539961 0.034 Uiso 1 1 calc R U . . .
C40 C 0.1900(7) 0.5608(5) 0.55468(18) 0.0267(13) Uani 1 1 d . . . . .
C41 C 0.0889(8) 0.6199(6) 0.5403(2) 0.0349(15) Uani 1 1 d . . . . .
C42 C 0.1935(9) 0.7926(6) 0.6307(3) 0.0442(18) Uani 1 1 d . . . . .
C43 C 0.2251(7) 0.6985(5) 0.63268(19) 0.0282(14) Uani 1 1 d . . . . .
C44 C 0.1273(7) 0.6452(5) 0.6410(2) 0.0351(16) Uani 1 1 d . . . . .
H44 H 0.053637 0.669191 0.647612 0.042 Uiso 1 1 calc R U . . .
C45 C 0.1366(7) 0.5579(5) 0.63963(18) 0.0271(13) Uani 1 1 d . . . . .
C46 C 0.0258(8) 0.5038(6) 0.6501(2) 0.0415(17) Uani 1 1 d . . . . .
C47 C 0.6667(8) 0.6907(5) 0.5347(2) 0.0359(15) Uani 1 1 d . . . . .
C48 C 0.6277(7) 0.6648(5) 0.57054(18) 0.0259(13) Uani 1 1 d . . . . .
C49 C 0.6993(8) 0.6944(6) 0.5976(2) 0.0351(17) Uani 1 1 d . . . . .
H49 H 0.768675 0.727281 0.593930 0.042 Uiso 1 1 calc R U . . .
C50 C 0.6671(6) 0.6749(5) 0.63005(19) 0.0267(13) Uani 1 1 d D . . . .
C51 C 0.7308(13) 0.7311(13) 0.6572(4) 0.037(2) Uani 0.33(5) 1 d D . P A 1
C51A C 0.7419(10) 0.7117(10) 0.6604(3) 0.037(2) Uani 0.67(5) 1 d D . P A 2
O1W O -0.034(2) 0.1260(17) 0.4993(6) 0.066(7) Uani 0.35 1 d . . P D 1
H1WA H 0.004469 0.134640 0.518004 0.079 Uiso 0.35 1 d R U P D 1
H1WB H 0.018399 0.115500 0.484474 0.079 Uiso 0.35 1 d R U P D 1
O2W O 0.105(2) 0.1131(13) 0.5623(6) 0.092(7) Uani 0.5 1 d . . P E 1
H2WA H 0.039888 0.083486 0.562808 0.111 Uiso 0.5 1 d R U P E 1
H2WB H 0.166418 0.079526 0.562278 0.111 Uiso 0.5 1 d R U P E 1
O3W O -0.053(6) 0.068(5) 0.5042(16) 0.071(16) Uiso 0.15 1 d . . P F 2
H3WA H -0.071400 0.067293 0.524767 0.085 Uiso 0.15 1 d R U P F 2
H3WB H -0.026940 0.019103 0.499037 0.085 Uiso 0.15 1 d R U P F 2

loop_
_atom_site_aniso_label
_atom_site_aniso_U_11
_atom_site_aniso_U_22
_atom_site_aniso_U_33
_atom_site_aniso_U_23
_atom_site_aniso_U_13
_atom_site_aniso_U_12
Ho01 0.02018(17) 0.01636(16) 0.02354(17) 0.00020(11) -0.00180(11) -0.00261(11)
Ho02 0.02648(18) 0.01543(16) 0.02338(17) 0.00032(11) -0.00398(11) -0.00262(11)
O1 0.026(2) 0.0120(19) 0.037(3) -0.0016(18) 0.004(2) -0.0014(17)
O2 0.040(3) 0.014(2) 0.025(2) -0.0009(18) 0.001(2) -0.0007(19)
O3 0.045(3) 0.035(3) 0.030(3) -0.006(2) -0.004(2) -0.011(2)
O4 0.046(3) 0.027(3) 0.035(3) -0.006(2) -0.002(2) 0.009(2)
O5 0.034(3) 0.020(2) 0.037(3) 0.008(2) -0.006(2) -0.002(2)
O6 0.030(3) 0.030(3) 0.033(3) 0.005(2) -0.006(2) -0.003(2)
O7 0.030(2) 0.019(2) 0.025(2) -0.0001(18) -0.0032(19) -0.0034(19)
O8 0.027(2) 0.027(2) 0.024(2) -0.0009(19) -0.0023(18) -0.003(2)
O9 0.025(2) 0.026(2) 0.026(2) -0.0028(19) -0.0012(18) -0.0010(19)
O10 0.027(2) 0.032(3) 0.029(2) 0.003(2) -0.0038(19) -0.005(2)
O11 0.029(2) 0.020(2) 0.029(2) 0.0024(19) -0.0002(19) -0.0038(19)
O12 0.024(2) 0.033(3) 0.025(2) -0.002(2) 0.0011(18) -0.0051(19)
O13 0.028(2) 0.020(2) 0.032(3) 0.000(2) -0.0025(19) -0.0014(19)
O14 0.026(2) 0.022(2) 0.030(2) -0.001(2) -0.0006(19) -0.0033(18)
F1 0.054(9) 0.033(13) 0.047(16) -0.015(13) -0.012(8) 0.005(9)
F1A 0.053(6) 0.028(9) 0.037(8) 0.005(6) -0.027(5) -0.013(5)
F2 0.055(12) 0.036(12) 0.028(8) 0.006(8) -0.008(7) -0.024(10)
F2A 0.046(6) 0.018(5) 0.048(10) 0.003(5) 0.000(6) -0.002(4)
F3 0.055(10) 0.033(16) 0.033(9) 0.003(10) -0.019(7) -0.020(9)
F3A 0.056(9) 0.045(8) 0.036(7) 0.010(6) 0.000(6) -0.010(6)
F4 0.059(14) 0.050(9) 0.077(17) 0.003(12) -0.044(12) 0.008(9)
F4A 0.065(9) 0.055(8) 0.123(16) 0.046(9) -0.028(9) -0.004(7)
F5 0.053(10) 0.067(14) 0.081(15) 0.044(11) 0.017(11) 0.022(9)
F5A 0.060(8) 0.088(12) 0.050(6) 0.013(7) 0.010(5) 0.043(8)
F6 0.083(16) 0.077(15) 0.036(7) 0.000(9) -0.010(7) 0.053(12)
F6A 0.073(11) 0.077(10) 0.039(6) -0.010(7) -0.032(6) 0.028(7)
F7 0.050(14) 0.096(16) 0.073(9) -0.030(10) 0.008(8) -0.043(11)
F7A 0.072(14) 0.105(14) 0.054(5) 0.019(6) 0.013(6) -0.037(9)
F8 0.024(9) 0.069(13) 0.070(9) 0.029(9) 0.014(7) -0.010(7)
F8A 0.027(4) 0.074(9) 0.168(15) 0.034(10) 0.010(8) -0.002(5)
F9 0.030(8) 0.062(10) 0.084(13) 0.015(9) 0.030(9) -0.004(7)
F9A 0.045(8) 0.053(7) 0.086(7) -0.016(6) 0.019(6) -0.029(5)
F10 0.097(11) 0.017(10) 0.098(12) -0.018(9) -0.057(10) 0.017(8)
F10A 0.068(6) 0.019(4) 0.069(10) 0.008(7) -0.010(6) 0.007(4)
F11 0.058(11) 0.027(14) 0.073(10) -0.006(10) 0.008(9) 0.015(9)
F11A 0.125(10) 0.029(9) 0.091(9) -0.011(7) -0.077(8) 0.018(7)
F12 0.052(6) 0.026(7) 0.053(10) -0.001(8) -0.004(6) 0.000(5)
F12A 0.070(8) 0.026(8) 0.088(9) -0.011(7) 0.011(7) 0.021(6)
F13 0.050(11) 0.057(11) 0.025(8) 0.011(8) -0.002(9) -0.005(9)
F13A 0.052(9) 0.064(8) 0.051(7) 0.032(6) 0.003(7) 0.005(8)
F14 0.056(12) 0.057(14) 0.049(12) 0.015(11) 0.001(12) -0.030(11)
F14A 0.039(6) 0.068(11) 0.034(6) 0.011(7) 0.001(5) -0.019(6)
F15 0.081(18) 0.048(12) 0.033(11) -0.003(11) 0.003(14) -0.005(11)
F15A 0.081(10) 0.041(5) 0.032(7) 0.002(5) 0.022(6) -0.018(5)
F16 0.070(13) 0.092(14) 0.034(6) -0.004(8) -0.013(7) -0.054(10)
F16A 0.083(10) 0.081(9) 0.038(5) 0.007(6) -0.029(5) -0.030(6)
F17 0.029(2) 0.071(4) 0.049(3) -0.010(3) -0.005(2) -0.019(2)
F18 0.056(9) 0.059(10) 0.082(16) -0.045(8) 0.002(10) 0.002(8)
F18A 0.042(5) 0.078(9) 0.090(11) -0.060(7) 0.000(6) -0.006(6)
F19 0.10(2) 0.057(12) 0.127(17) -0.052(13) 0.024(15) 0.027(12)
F19A 0.054(7) 0.076(8) 0.094(15) -0.009(9) 0.012(8) 0.008(6)
F20 0.037(10) 0.053(14) 0.116(11) -0.010(10) 0.016(8) 0.015(9)
F20A 0.081(14) 0.21(3) 0.137(13) -0.120(18) 0.009(15) 0.033(19)
F21A 0.098(19) 0.088(18) 0.189(17) 0.048(16) 0.024(15) 0.051(14)
F21 0.09(2) 0.056(10) 0.13(4) -0.012(14) 0.06(2) 0.013(12)
F22 0.176(8) 0.201(8) 0.163(8) -0.119(7) -0.046(6) -0.008(7)
F23 0.149(10) 0.260(12) 0.085(7) 0.060(8) -0.065(7) -0.074(9)
F24 0.091(5) 0.194(11) 0.072(5) -0.031(6) -0.026(4) -0.075(6)
F25 0.057(13) 0.13(2) 0.058(8) 0.006(11) -0.030(8) -0.046(11)
F25A 0.049(6) 0.050(6) 0.103(9) 0.031(6) -0.019(7) -0.030(4)
F26 0.051(11) 0.076(15) 0.056(9) -0.035(10) 0.019(8) -0.045(9)
F26A 0.091(13) 0.101(12) 0.052(5) -0.031(6) 0.002(6) -0.071(9)
F27 0.061(11) 0.030(6) 0.16(2) 0.007(11) 0.028(14) -0.008(6)
F27A 0.031(5) 0.061(8) 0.113(12) -0.021(8) 0.016(7) -0.009(5)
F28 0.041(10) 0.073(19) 0.028(15) 0.019(11) 0.019(7) 0.011(12)
F28A 0.079(16) 0.072(8) 0.037(10) 0.020(7) 0.008(9) 0.000(8)
F29 0.066(11) 0.081(17) 0.021(8) -0.005(11) -0.007(8) -0.006(12)
F29A 0.040(5) 0.070(11) 0.034(13) 0.015(7) 0.016(6) 0.000(6)
F30 0.050(14) 0.063(8) 0.027(12) 0.011(8) 0.008(10) -0.002(8)
F30A 0.068(9) 0.085(13) 0.030(8) -0.022(9) 0.018(6) -0.031(10)
F31 0.069(14) 0.13(2) 0.050(6) 0.006(10) -0.032(7) -0.025(13)
F31A 0.040(6) 0.098(9) 0.091(11) 0.027(7) -0.009(6) 0.010(6)
F32 0.063(16) 0.089(9) 0.08(2) 0.028(11) -0.048(14) -0.035(9)
F32A 0.053(8) 0.118(13) 0.068(7) 0.050(8) -0.030(5) -0.015(8)
F33 0.057(13) 0.106(12) 0.112(19) 0.005(14) -0.041(12) 0.028(11)
F33A 0.069(11) 0.074(6) 0.082(15) 0.016(6) -0.046(10) -0.021(6)
F34A 0.040(4) 0.042(9) 0.046(8) -0.015(7) 0.014(5) -0.007(4)
F34 0.037(6) 0.059(17) 0.055(15) 0.026(13) 0.007(9) -0.001(8)
F35A 0.096(11) 0.067(12) 0.063(7) 0.040(7) -0.020(8) -0.037(8)
F35 0.080(17) 0.025(6) 0.078(14) 0.003(9) 0.033(13) -0.004(8)
F36A 0.052(6) 0.021(4) 0.077(9) -0.005(6) 0.008(7) 0.002(4)
F36 0.032(8) 0.055(15) 0.041(6) 0.021(7) 0.005(6) -0.002(9)
N1 0.021(3) 0.016(2) 0.026(3) 0.000(2) 0.002(2) -0.001(2)
N2 0.031(3) 0.016(2) 0.018(2) -0.001(2) 0.001(2) 0.002(2)
N3 0.025(3) 0.015(2) 0.031(3) 0.002(2) 0.000(2) -0.002(2)
N4 0.028(3) 0.014(2) 0.021(2) 0.0014(19) 0.001(2) 0.001(2)
N5 0.026(3) 0.019(3) 0.034(3) 0.002(2) -0.004(2) -0.004(2)
N6 0.023(3) 0.015(2) 0.024(3) 0.0015(19) 0.000(2) 0.001(2)
C1 0.021(3) 0.013(3) 0.022(3) 0.002(2) 0.001(2) 0.000(2)
C2 0.025(3) 0.017(3) 0.020(3) 0.006(2) -0.001(2) 0.002(2)
C3 0.029(3) 0.015(3) 0.023(3) 0.004(2) 0.006(2) 0.001(2)
C4 0.023(3) 0.012(2) 0.026(3) 0.003(2) 0.001(2) 0.000(2)
C5 0.026(3) 0.018(3) 0.030(3) 0.003(3) -0.004(3) -0.003(2)
C6 0.030(3) 0.023(3) 0.056(5) 0.004(3) 0.006(3) -0.002(3)
C7 0.028(4) 0.032(4) 0.069(6) 0.004(4) -0.001(4) -0.005(3)
C8 0.034(4) 0.022(3) 0.063(6) 0.005(3) -0.006(4) -0.013(3)
C9 0.034(3) 0.016(3) 0.043(4) -0.003(3) -0.009(3) -0.006(3)
C10 0.020(3) 0.020(3) 0.026(3) 0.001(2) 0.002(2) 0.003(2)
C11 0.035(4) 0.024(3) 0.027(3) 0.001(3) 0.006(3) -0.001(3)
C12 0.038(4) 0.032(4) 0.025(3) -0.002(3) 0.005(3) 0.003(3)
C13 0.032(4) 0.023(3) 0.028(3) -0.008(3) -0.003(3) 0.001(3)
C14 0.027(3) 0.013(3) 0.032(3) -0.003(2) -0.002(3) -0.003(2)
C15 0.022(3) 0.015(3) 0.023(3) 0.000(2) 0.001(2) 0.001(2)
C16 0.028(3) 0.025(3) 0.025(3) 0.000(2) 0.003(2) -0.003(3)
C17 0.033(3) 0.024(3) 0.027(3) -0.003(3) 0.005(3) 0.004(3)
C18 0.032(4) 0.046(5) 0.053(5) 0.014(4) 0.009(3) 0.013(4)
C19 0.067(6) 0.031(4) 0.030(4) -0.006(3) 0.012(4) -0.005(4)
C20 0.032(4) 0.040(4) 0.050(5) -0.006(4) 0.013(3) -0.009(3)
C21 0.042(4) 0.036(4) 0.022(3) 0.005(3) 0.003(3) 0.002(3)
C22 0.094(7) 0.131(10) 0.045(6) -0.033(5) -0.017(5) -0.037(8)
C23 0.064(5) 0.051(5) 0.038(4) -0.013(4) -0.007(4) -0.007(4)
C24 0.073(5) 0.058(6) 0.048(5) -0.028(5) -0.001(4) 0.002(5)
C25 0.062(4) 0.031(4) 0.037(4) -0.010(3) 0.005(3) 0.004(4)
C26 0.066(5) 0.046(5) 0.092(7) -0.026(5) 0.013(5) 0.015(4)
C27 0.042(3) 0.024(3) 0.045(4) 0.009(3) 0.000(3) -0.004(3)
C28 0.035(3) 0.024(3) 0.038(4) 0.007(3) -0.001(3) 0.002(3)
C29 0.041(4) 0.042(5) 0.040(4) 0.017(4) -0.008(3) -0.005(3)
C30 0.031(3) 0.032(4) 0.039(4) 0.009(3) -0.008(3) 0.005(3)
C31 0.037(4) 0.068(5) 0.058(5) 0.024(4) -0.020(4) -0.005(3)
C32 0.039(4) 0.054(4) 0.023(3) -0.002(3) 0.004(3) -0.002(3)
C33 0.028(3) 0.035(4) 0.022(3) 0.000(3) -0.002(2) 0.003(3)
C34 0.034(4) 0.041(4) 0.026(3) -0.011(3) 0.000(3) -0.009(3)
C35 0.025(3) 0.022(3) 0.031(3) -0.008(3) -0.003(2) -0.011(3)
C36 0.029(3) 0.033(3) 0.038(4) -0.008(3) -0.002(3) -0.011(3)
C37 0.035(3) 0.029(3) 0.026(3) -0.002(3) -0.009(3) -0.006(3)
C38 0.026(3) 0.029(3) 0.021(3) -0.004(2) 0.000(2) -0.005(2)
C39 0.028(3) 0.031(3) 0.026(3) -0.001(3) -0.006(3) -0.004(3)
C40 0.026(3) 0.031(3) 0.023(3) 0.002(3) 0.000(2) 0.000(2)
C41 0.037(4) 0.040(4) 0.027(3) 0.005(3) -0.008(2) 0.007(3)
C42 0.044(4) 0.026(3) 0.062(5) -0.009(3) -0.014(3) 0.011(3)
C43 0.027(3) 0.024(3) 0.033(4) -0.004(3) -0.005(3) 0.005(2)
C44 0.029(4) 0.033(3) 0.043(4) -0.003(3) 0.001(3) 0.005(3)
C45 0.022(3) 0.035(3) 0.024(3) 0.003(3) 0.000(2) -0.001(2)
C46 0.029(3) 0.047(4) 0.050(4) -0.002(3) 0.005(3) -0.012(3)
C47 0.041(4) 0.036(4) 0.031(3) 0.006(3) 0.001(3) -0.010(3)
C48 0.027(3) 0.024(3) 0.027(3) 0.003(2) 0.002(2) -0.001(2)
C49 0.032(4) 0.040(4) 0.033(3) 0.000(3) 0.001(3) -0.011(3)
C50 0.019(3) 0.031(3) 0.031(3) -0.006(3) -0.002(2) -0.003(2)
C51 0.027(3) 0.049(6) 0.034(4) -0.014(4) -0.001(3) -0.009(3)
C51A 0.027(3) 0.049(6) 0.034(4) -0.014(4) -0.001(3) -0.009(3)
O1W 0.076(16) 0.076(17) 0.045(11) -0.017(12) -0.006(11) 0.037(14)
O2W 0.084(14) 0.067(12) 0.128(18) 0.010(12) 0.029(13) 0.003(10)

loop_
_atom_type_symbol
_atom_type_description
_atom_type_scat_dispersion_real
_atom_type_scat_dispersion_imag
_atom_type_scat_source
C C 0.0033 0.0016 'International Tables Vol C Tables 4.2.6.8 and 6.1.1.4'
H H 0.0000 0.0000 'International Tables Vol C Tables 4.2.6.8 and 6.1.1.4'
N N 0.0061 0.0033 'International Tables Vol C Tables 4.2.6.8 and 6.1.1.4'
O O 0.0106 0.0060 'International Tables Vol C Tables 4.2.6.8 and 6.1.1.4'
Ho Ho -0.2175 4.6783 'International Tables Vol C Tables 4.2.6.8 and 6.1.1.4'
F F 0.0171 0.0103 'International Tables Vol C Tables 4.2.6.8 and 6.1.1.4'

loop_
_geom_angle_atom_site_label_1
_geom_angle_atom_site_label_2
_geom_angle_atom_site_label_3
_geom_angle
O12 Ho01 O11 71.86(18)
O12 Ho01 O13 75.96(18)
O11 Ho01 O13 88.56(18)
O12 Ho01 O14 131.31(17)
O11 Ho01 O14 143.94(18)
O13 Ho01 O14 74.74(18)
O12 Ho01 O9 150.12(18)
O11 Ho01 O9 98.38(17)
O13 Ho01 O9 133.07(18)
O14 Ho01 O9 72.78(17)
O12 Ho01 O1 77.07(18)
O11 Ho01 O1 71.05(17)
O13 Ho01 O1 150.17(17)
O14 Ho01 O1 134.02(17)
O9 Ho01 O1 73.06(17)
O12 Ho01 O10 128.47(18)
O11 Ho01 O10 71.24(18)
O13 Ho01 O10 68.45(18)
O14 Ho01 O10 72.92(18)
O9 Ho01 O10 70.19(18)
O1 Ho01 O10 121.52(18)
O12 Ho01 N6 68.18(18)
O11 Ho01 N6 139.33(18)
O13 Ho01 N6 74.93(17)
O14 Ho01 N6 67.14(18)
O9 Ho01 N6 120.17(18)
O1 Ho01 N6 106.31(18)
O10 Ho01 N6 131.26(18)
O12 Ho01 N4 100.18(18)
O11 Ho01 N4 136.20(18)
O13 Ho01 N4 132.41(17)
O14 Ho01 N4 73.50(18)
O9 Ho01 N4 66.84(17)
O1 Ho01 N4 65.23(17)
O10 Ho01 N4 131.32(18)
N6 Ho01 N4 60.44(17)
O5 Ho02 O4 89.9(2)
O5 Ho02 O3 79.5(2)
O4 Ho02 O3 72.5(2)
O5 Ho02 O7 135.60(18)
O4 Ho02 O7 93.1(2)
O3 Ho02 O7 143.02(19)
O5 Ho02 O8 77.47(19)
O4 Ho02 O8 141.22(19)
O3 Ho02 O8 138.11(19)
O7 Ho02 O8 72.80(17)
O5 Ho02 O6 71.91(19)
O4 Ho02 O6 69.2(2)
O3 Ho02 O6 131.5(2)
O7 Ho02 O6 67.99(18)
O8 Ho02 O6 72.03(18)
O5 Ho02 O2 149.26(18)
O4 Ho02 O2 72.35(19)
O3 Ho02 O2 71.36(19)
O7 Ho02 O2 71.83(17)
O8 Ho02 O2 131.69(17)
O6 Ho02 O2 121.37(19)
O5 Ho02 N5 72.95(19)
O4 Ho02 N5 141.3(2)
O3 Ho02 N5 70.4(2)
O7 Ho02 N5 123.58(18)
O8 Ho02 N5 69.59(19)
O6 Ho02 N5 132.25(19)
O2 Ho02 N5 105.30(19)
O5 Ho02 N3 131.68(19)
O4 Ho02 N3 136.2(2)
O3 Ho02 N3 98.9(2)
O7 Ho02 N3 67.86(17)
O8 Ho02 N3 72.34(18)
O6 Ho02 N3 129.37(19)
O2 Ho02 N3 64.42(18)
N5 Ho02 N3 61.59(18)
N1 O1 Ho01 131.2(4)
N2 O2 Ho02 132.6(4)
C23 O3 Ho02 134.6(7)
C25 O4 Ho02 135.9(6)
C28 O5 Ho02 134.1(5)
C30 O6 Ho02 132.8(5)
C35 O7 Ho02 133.7(5)
C33 O8 Ho02 133.7(5)
C38 O9 Ho01 132.2(5)
C40 O10 Ho01 132.1(5)
C48 O11 Ho01 135.4(5)
C50 O12 Ho01 136.6(5)
C43 O13 Ho01 132.7(5)
C45 O14 Ho01 133.2(5)
O1 N1 C15 127.6(6)
O1 N1 C16 118.7(5)
C15 N1 C16 112.9(5)
O2 N2 C15 127.3(6)
O2 N2 C17 119.2(5)
C15 N2 C17 113.0(6)
C1 N3 C4 116.8(6)
C1 N3 Ho02 124.9(4)
C4 N3 Ho02 108.9(4)
C2 N4 C1 116.5(6)
C2 N4 Ho01 109.0(4)
C1 N4 Ho01 124.0(4)
C9 N5 C5 117.2(6)
C9 N5 Ho02 123.1(5)
C5 N5 Ho02 119.5(4)
C14 N6 C10 117.4(6)
C14 N6 Ho01 122.6(4)
C10 N6 Ho01 118.6(4)
N3 C1 N4 125.7(6)
N3 C1 C15 116.4(6)
N4 C1 C15 118.0(6)
N4 C2 C3 121.5(6)
N4 C2 C10 115.9(6)
C3 C2 C10 122.5(6)
C4 C3 C2 116.9(6)
C4 C3 H3 121.5
C2 C3 H3 121.5
N3 C4 C3 120.9(6)
N3 C4 C5 115.4(6)
C3 C4 C5 123.6(6)
N5 C5 C6 123.2(7)
N5 C5 C4 115.5(6)
C6 C5 C4 121.0(7)
C5 C6 C7 118.5(8)
C5 C6 H6 120.8
C7 C6 H6 120.8
C8 C7 C6 118.3(8)
C8 C7 H7 120.8
C6 C7 H7 120.8
C9 C8 C7 119.9(7)
C9 C8 H8 120.1
C7 C8 H8 120.1
N5 C9 C8 122.9(7)
N5 C9 H9 118.6
C8 C9 H9 118.6
N6 C10 C11 123.0(7)
N6 C10 C2 115.1(6)
C11 C10 C2 121.8(6)
C10 C11 C12 118.8(7)
C10 C11 H11 120.6
C12 C11 H11 120.6
C13 C12 C11 118.4(7)
C13 C12 H12 120.8
C11 C12 H12 120.8
C14 C13 C12 118.7(7)
C14 C13 H13 120.7
C12 C13 H13 120.7
N6 C14 C13 123.6(7)
N6 C14 H14 118.2
C13 C14 H14 118.2
N2 C15 N1 108.2(6)
N2 C15 C1 126.1(6)
N1 C15 C1 125.6(6)
C21 C16 N1 105.6(6)
C21 C16 C20 110.8(7)
N1 C16 C20 109.2(6)
C21 C16 C17 114.3(6)
N1 C16 C17 100.0(5)
C20 C16 C17 115.9(7)
N2 C17 C19 108.4(6)
N2 C17 C18 106.0(6)
C19 C17 C18 111.1(7)
N2 C17 C16 101.4(5)
C19 C17 C16 115.3(7)
C18 C17 C16 113.7(7)
C17 C18 H18A 109.5
C17 C18 H18B 109.5
H18A C18 H18B 109.5
C17 C18 H18C 109.5
H18A C18 H18C 109.5
H18B C18 H18C 109.5
C17 C19 H19A 109.5
C17 C19 H19B 109.5
H19A C19 H19B 109.5
C17 C19 H19C 109.5
H19A C19 H19C 109.5
H19B C19 H19C 109.5
C16 C20 H20A 109.5
C16 C20 H20B 109.5
H20A C20 H20B 109.5
C16 C20 H20C 109.5
H20A C20 H20C 109.5
H20B C20 H20C 109.5
C16 C21 H21A 109.5
C16 C21 H21B 109.5
H21A C21 H21B 109.5
C16 C21 H21C 109.5
H21A C21 H21C 109.5
H21B C21 H21C 109.5
F24 C22 F23 107.9(17)
F24 C22 F22 109.9(15)
F23 C22 F22 99.3(14)
F24 C22 C23 115.3(11)
F23 C22 C23 110.2(13)
F22 C22 C23 113.0(15)
O3 C23 C24 128.9(9)
O3 C23 C22 113.1(11)
C24 C23 C22 118.0(10)
C23 C24 C25 120.1(9)
C23 C24 H24 119.9
C25 C24 H24 119.9
O4 C25 C24 127.4(10)
O4 C25 C26 114.0(9)
C24 C25 C26 118.6(9)
F20 C26 F19 102(3)
F20A C26 F19A 107(3)
F20 C26 F21 109(3)
F19 C26 F21 110(4)
F20A C26 F21A 110(3)
F19A C26 F21A 105(2)
F20 C26 C25 114(2)
F19 C26 C25 114(3)
F20A C26 C25 114(2)
F19A C26 C25 112.3(17)
F21 C26 C25 107(2)
F21A C26 C25 107.8(18)
F35A C27 F34A 109.8(16)
F35 C27 F34 114(3)
F35 C27 F36 107.1(18)
F34 C27 F36 102.1(19)
F35A C27 F36A 105.7(12)
F34A C27 F36A 103.5(12)
F35 C27 C28 112(2)
F35A C27 C28 117.3(13)
F34A C27 C28 111.9(16)
F34 C27 C28 111(3)
F36 C27 C28 109.0(15)
F36A C27 C28 107.6(12)
O5 C28 C29 128.5(8)
O5 C28 C27 113.8(7)
C29 C28 C27 117.6(7)
C28 C29 C30 119.8(8)
C28 C29 H29 120.1
C30 C29 H29 120.1
O6 C30 C29 127.8(8)
O6 C30 C31 115.5(8)
C29 C30 C31 116.6(7)
F32A C31 F33A 111(2)
F33 C31 F31 111.7(18)
F33 C31 F32 110(3)
F31 C31 F32 101(2)
F32A C31 F31A 103.9(12)
F33A C31 F31A 103.3(17)
F33 C31 C30 116(2)
F32A C31 C30 116.9(11)
F33A C31 C30 112(2)
F31 C31 C30 109.5(15)
F32 C31 C30 108(4)
F31A C31 C30 107.9(13)
F28A C32 F29A 106(2)
F29 C32 F28 115(5)
F28A C32 F30A 107.5(17)
F29A C32 F30A 105(3)
F29 C32 F30 103(2)
F28 C32 F30 107(3)
F29 C32 C33 119(3)
F28A C32 C33 111(2)
F29A C32 C33 114.1(17)
F28 C32 C33 104(3)
F30A C32 C33 112.5(14)
F30 C32 C33 109(2)
O8 C33 C34 128.3(7)
O8 C33 C32 115.0(7)
C34 C33 C32 116.6(7)
C35 C34 C33 121.2(7)
C35 C34 H34 119.4
C33 C34 H34 119.4
O7 C35 C34 128.9(7)
O7 C35 C36 114.0(6)
C34 C35 C36 117.1(6)
F26A C36 F27A 109.7(12)
F27 C36 F26 108.2(16)
F26A C36 F25A 108.6(11)
F27A C36 F25A 104.4(11)
F27 C36 F25 105.8(16)
F26 C36 F25 102.6(15)
F27 C36 C35 113.4(14)
F26A C36 C35 114.7(10)
F27A C36 C35 109.4(11)
F26 C36 C35 114.9(14)
F25A C36 C35 109.4(8)
F25 C36 C35 111.1(16)
F3A C37 F2A 113.5(17)
F3 C37 F1 108(3)
F3A C37 F1A 107.5(19)
F2A C37 F1A 106.5(17)
F3 C37 F2 106(3)
F1 C37 F2 98(2)
F3 C37 C38 120(3)
F3A C37 C38 109.2(19)
F2A C37 C38 110.3(15)
F1 C37 C38 114(2)
F1A C37 C38 109.6(17)
F2 C37 C38 109(2)
O9 C38 C39 128.6(7)
O9 C38 C37 113.8(7)
C39 C38 C37 117.5(6)
C38 C39 C40 119.8(7)
C38 C39 H39 120.1
C40 C39 H39 120.1
O10 C40 C39 127.4(7)
O10 C40 C41 115.5(7)
C39 C40 C41 117.0(7)
F4A C41 F5A 107.6(12)
F4A C41 F6A 107.4(13)
F5A C41 F6A 107.6(14)
F6 C41 F5 105.9(17)
F6 C41 F4 107(2)
F5 C41 F4 105.0(19)
F4A C41 C40 113.2(13)
F5A C41 C40 107.7(11)
F6A C41 C40 113.1(15)
F6 C41 C40 114.5(16)
F5 C41 C40 110.3(19)
F4 C41 C40 114(2)
F12A C42 F10A 110.0(14)
F10 C42 F12 114(2)
F12A C42 F11A 105.9(14)
F10A C42 F11A 102.5(13)
F10 C42 F11 108(2)
F12 C42 F11 97.9(17)
F10 C42 C43 121.5(16)
F12A C42 C43 117.8(13)
F10A C42 C43 113.5(11)
F12 C42 C43 108.6(16)
F11A C42 C43 105.6(10)
F11 C42 C43 102.8(17)
O13 C43 C44 127.9(7)
O13 C43 C42 116.7(7)
C44 C43 C42 115.4(7)
C45 C44 C43 122.3(7)
C45 C44 H44 118.8
C43 C44 H44 118.8
O14 C45 C44 127.7(7)
O14 C45 C46 113.3(7)
C44 C45 C46 119.0(7)
F7A C46 F8A 110.4(13)
F7 C46 F8 114(2)
F7A C46 F9A 104.8(14)
F8A C46 F9A 102.9(11)
F7 C46 F9 109.8(15)
F8 C46 F9 101.2(14)
F7 C46 C45 114.1(17)
F7A C46 C45 113.4(15)
F8A C46 C45 114.6(10)
F8 C46 C45 107.2(19)
F9A C46 C45 109.8(9)
F9 C46 C45 109.8(12)
F14 C47 F15 110(3)
F13A C47 F15A 108.9(19)
F13A C47 F14A 107.4(16)
F15A C47 F14A 105.0(16)
F14 C47 F13 104(2)
F15 C47 F13 103(3)
F14 C47 C48 116(3)
F13A C47 C48 114.0(16)
F15 C47 C48 117(3)
F15A C47 C48 108.3(17)
F14A C47 C48 112.8(15)
F13 C47 C48 105(2)
O11 C48 C49 128.5(7)
O11 C48 C47 114.2(6)
C49 C48 C47 117.3(7)
C50 C49 C48 119.7(7)
C50 C49 H49 120.1
C48 C49 H49 120.1
O12 C50 C49 127.4(7)
O12 C50 C51 118.2(8)
C49 C50 C51 113.7(9)
O12 C50 C51A 112.3(7)
C49 C50 C51A 120.1(7)
F16 C51 F18 106.3(14)
F16 C51 F17 108.2(14)
F18 C51 F17 106.4(14)
F16 C51 C50 108.5(15)
F18 C51 C50 114.0(18)
F17 C51 C50 113.1(11)
F18A C51A F16A 107.1(11)
F18A C51A F17 108.1(11)
F16A C51A F17 107.3(11)
F18A C51A C50 107.7(11)
F16A C51A C50 113.8(11)
F17 C51A C50 112.6(8)
H1WA O1W H1WB 108.3
H2WA O2W H2WB 107.8
H3WA O3W H3WB 108.0

loop_
_geom_bond_atom_site_label_1
_geom_bond_atom_site_label_2
_geom_bond_distance
Ho01 O12 2.330(5)
Ho01 O11 2.340(5)
Ho01 O13 2.343(5)
Ho01 O14 2.344(5)
Ho01 O9 2.380(5)
Ho01 O1 2.400(5)
Ho01 O10 2.419(5)
Ho01 N6 2.601(6)
Ho01 N4 2.710(5)
Ho02 O5 2.312(5)
Ho02 O4 2.329(6)
Ho02 O3 2.343(5)
Ho02 O7 2.376(5)
Ho02 O8 2.389(5)
Ho02 O6 2.401(5)
Ho02 O2 2.404(5)
Ho02 N5 2.567(6)
Ho02 N3 2.703(6)
O1 N1 1.279(7)
O2 N2 1.273(7)
O3 C23 1.227(12)
O4 C25 1.240(10)
O5 C28 1.236(9)
O6 C30 1.216(10)
O7 C35 1.241(8)
O8 C33 1.236(9)
O9 C38 1.250(9)
O10 C40 1.239(9)
O11 C48 1.247(9)
O12 C50 1.251(9)
O13 C43 1.242(9)
O14 C45 1.258(9)
F1 C37 1.38(4)
F1A C37 1.38(2)
F2 C37 1.42(4)
F2A C37 1.29(2)
F3 C37 1.25(4)
F3A C37 1.27(2)
F4 C41 1.32(3)
F4A C41 1.302(18)
F5 C41 1.32(3)
F5A C41 1.307(16)
F6 C41 1.31(2)
F6A C41 1.309(17)
F7 C46 1.17(2)
F7A C46 1.271(19)
F8 C46 1.33(3)
F8A C46 1.285(15)
F9 C46 1.39(2)
F9A C46 1.383(15)
F10 C42 1.17(3)
F10A C42 1.31(2)
F11 C42 1.44(3)
F11A C42 1.392(17)
F12 C42 1.35(3)
F12A C42 1.28(2)
F13 C47 1.39(4)
F13A C47 1.28(2)
F14 C47 1.28(4)
F14A C47 1.35(2)
F15 C47 1.31(4)
F15A C47 1.33(2)
F16 C51 1.309(14)
F16A C51A 1.316(13)
F17 C51 1.316(13)
F17 C51A 1.324(10)
F18 C51 1.313(14)
F18A C51A 1.309(12)
F19 C26 1.29(4)
F19A C26 1.34(3)
F20 C26 1.28(5)
F20A C26 1.32(3)
F21A C26 1.38(4)
F21 C26 1.34(5)
F22 C22 1.31(2)
F23 C22 1.27(2)
F24 C22 1.276(18)
F25 C36 1.37(2)
F25A C36 1.338(14)
F26 C36 1.33(2)
F26A C36 1.275(14)
F27 C36 1.26(2)
F27A C36 1.303(15)
F28 C32 1.34(5)
F28A C32 1.30(3)
F29 C32 1.29(4)
F29A C32 1.34(3)
F30 C32 1.40(5)
F30A C32 1.35(2)
F31 C31 1.35(3)
F31A C31 1.41(2)
F32 C31 1.37(4)
F32A C31 1.284(16)
F33 C31 1.20(3)
F33A C31 1.29(3)
F34A C27 1.30(2)
F34 C27 1.31(4)
F35A C27 1.285(19)
F35 C27 1.21(3)
F36A C27 1.407(17)
F36 C27 1.41(2)
N1 C15 1.350(8)
N1 C16 1.516(9)
N2 C15 1.339(8)
N2 C17 1.507(9)
N3 C1 1.327(8)
N3 C4 1.356(9)
N4 C2 1.338(9)
N4 C1 1.340(8)
N5 C9 1.343(9)
N5 C5 1.354(9)
N6 C14 1.337(9)
N6 C10 1.341(9)
C1 C15 1.469(9)
C2 C3 1.394(9)
C2 C10 1.478(9)
C3 C4 1.383(9)
C3 H3 0.9300
C4 C5 1.478(9)
C5 C6 1.391(11)
C6 C7 1.391(11)
C6 H6 0.9300
C7 C8 1.382(13)
C7 H7 0.9300
C8 C9 1.379(12)
C8 H8 0.9300
C9 H9 0.9300
C10 C11 1.384(10)
C11 C12 1.391(11)
C11 H11 0.9300
C12 C13 1.388(11)
C12 H12 0.9300
C13 C14 1.378(10)
C13 H13 0.9300
C14 H14 0.9300
C16 C21 1.516(10)
C16 C20 1.525(11)
C16 C17 1.560(10)
C17 C19 1.523(11)
C17 C18 1.537(11)
C18 H18A 0.9600
C18 H18B 0.9600
C18 H18C 0.9600
C19 H19A 0.9600
C19 H19B 0.9600
C19 H19C 0.9600
C20 H20A 0.9600
C20 H20B 0.9600
C20 H20C 0.9600
C21 H21A 0.9600
C21 H21B 0.9600
C21 H21C 0.9600
C22 C23 1.538(15)
C23 C24 1.384(16)
C24 C25 1.398(15)
C24 H24 0.9300
C25 C26 1.530(15)
C27 C28 1.546(11)
C28 C29 1.392(12)
C29 C30 1.408(12)
C29 H29 0.9300
C30 C31 1.542(12)
C32 C33 1.543(10)
C33 C34 1.405(11)
C34 C35 1.388(10)
C34 H34 0.9300
C35 C36 1.538(10)
C37 C38 1.542(10)
C38 C39 1.385(11)
C39 C40 1.409(11)
C39 H39 0.9300
C40 C41 1.538(11)
C42 C43 1.531(11)
C43 C44 1.402(11)
C44 C45 1.389(11)
C44 H44 0.9300
C45 C46 1.544(11)
C47 C48 1.552(10)
C48 C49 1.389(11)
C49 C50 1.380(11)
C49 H49 0.9300
C50 C51 1.547(17)
C50 C51A 1.547(12)
O1W H1WA 0.8513
O1W H1WB 0.8496
O2W H2WA 0.8500
O2W H2WB 0.8499
O3W H3WA 0.8497
O3W H3WB 0.8503
